data_4342327
loop_
_publ_author_name
'Wang, Yi'
'Stoyko, Stanislav'
'Bobev, Svilen'

_publ_section_title
;
 Quaternary Pnictides with Complex, Noncentrosymmetric Structures.
 Synthesis and Structural Characterization of the New Zintl Phases
 Na11Ca2Al3Sb8, Na4CaGaSb3, and Na15Ca3In5Sb12.
;
_journal_issue 4
_journal_name_full 'Inorganic chemistry'
_journal_page_first 1931
_journal_page_last 1939
_journal_paper_doi 10.1021/ic502822v
_journal_volume 54
_journal_year 2015
_chemical_formula_sum 'Al Ca3 Na3 Sb4'
_chemical_formula_weight 703.19
_chemical_name_systematic
; 
 ? 
;
_space_group_IT_number 186
_symmetry_cell_setting hexagonal
_symmetry_space_group_name_Hall 'P 6c -2c'
_symmetry_space_group_name_H-M 'P 63 m c'
_atom_sites_solution_primary direct
_atom_sites_solution_secondary difmap
_audit_creation_method SHELXL-97
_cell_angle_alpha 90.00
_cell_angle_beta 90.00
_cell_angle_gamma 120.00
_cell_formula_units_Z 2
_cell_length_a 10.0121(5)
_cell_length_b 10.0121(5)
_cell_length_c 7.6045(8)
_cell_measurement_reflns_used 852
_cell_measurement_temperature 200(2)
_cell_measurement_theta_max 21.95
_cell_measurement_theta_min 2.35
_cell_volume 660.16(8)
_computing_cell_refinement 'Bruker SMART'
_computing_data_collection 'Bruker SMART'
_computing_data_reduction 'Bruker SAINT'
_computing_molecular_graphics 'Bruker SHELXTL'
_computing_publication_material 'Bruker SHELXTL'
_computing_structure_refinement 'SHELXL-97 (Sheldrick, 1997)'
_computing_structure_solution 'SHELXS-97 (Sheldrick, 1990)'
_diffrn_ambient_temperature 200(2)
_diffrn_measured_fraction_theta_full 1.000
_diffrn_measured_fraction_theta_max 1.000
_diffrn_measurement_device_type 'CCD area detector'
_diffrn_measurement_method 'phi and omega scans'
_diffrn_radiation_monochromator graphite
_diffrn_radiation_source 'fine-focus sealed tube'
_diffrn_radiation_type MoK\a
_diffrn_radiation_wavelength 0.71073
_diffrn_reflns_av_R_equivalents 0.1023
_diffrn_reflns_av_sigmaI/netI 0.0605
_diffrn_reflns_limit_h_max 13
_diffrn_reflns_limit_h_min -13
_diffrn_reflns_limit_k_max 13
_diffrn_reflns_limit_k_min -13
_diffrn_reflns_limit_l_max 10
_diffrn_reflns_limit_l_min -10
_diffrn_reflns_number 9234
_diffrn_reflns_theta_full 29.55
_diffrn_reflns_theta_max 29.55
_diffrn_reflns_theta_min 2.35
_exptl_absorpt_coefficient_mu 9.369
_exptl_absorpt_correction_T_max 0.7536
_exptl_absorpt_correction_T_min 0.6033
_exptl_absorpt_correction_type multi-scan
_exptl_crystal_colour black
_exptl_crystal_density_diffrn 3.538
_exptl_crystal_density_method 'not measured'
_exptl_crystal_description irregular
_exptl_crystal_F_000 620
_exptl_crystal_size_max 0.06
_exptl_crystal_size_mid 0.04
_exptl_crystal_size_min 0.03
_refine_diff_density_max 1.085
_refine_diff_density_min -0.893
_refine_diff_density_rms 0.171
_refine_ls_abs_structure_details 'Flack H D (1983), Acta Cryst. A39, 876-881'
_refine_ls_abs_structure_Flack 0.00(10)
_refine_ls_extinction_method none
_refine_ls_goodness_of_fit_ref 0.953
_refine_ls_matrix_type full
_refine_ls_number_parameters 25
_refine_ls_number_reflns 722
_refine_ls_number_restraints 0
_refine_ls_restrained_S_all 0.953
_refine_ls_R_factor_all 0.0419
_refine_ls_R_factor_gt 0.0307
_refine_ls_shift/su_max 0.002
_refine_ls_shift/su_mean 0.000
_refine_ls_structure_factor_coef Fsqd
_refine_ls_weighting_details 'calc w=1/[\s^2^(Fo^2^)+(0.0171P)^2^+0.0000P] where P=(Fo^2^+2Fc^2^)/3'
_refine_ls_weighting_scheme calc
_refine_ls_wR_factor_gt 0.0547
_refine_ls_wR_factor_ref 0.0572
_reflns_number_gt 597
_reflns_number_total 722
_reflns_threshold_expression >2sigma(I)
_cod_data_source_file ic502822v_si_003.cif
_cod_data_source_block test
_cod_depositor_comments
;
The following automatic conversions were performed:

'_symmetry_cell_setting' value 'Hexagonal' changed to 'hexagonal'
according to
/usr/data/users/saulius/crontab/automatic-downloads/rss-feeds/ACS/lib/dictionaries/cif_core.dic
dictionary named 'cif_core.dic' version 2.4.2 from 2011-04-26.

Automatic conversion script
Id: cif_fix_values 3008 2015-01-20 13:52:24Z robertas 

 Adding full bibliography for 4342324--4342327.cif.
;
_cod_original_sg_symbol_H-M P6(3)mc
_cod_database_code 4342327

loop_
_symmetry_equiv_pos_as_xyz
'x, y, z'
'-y, x-y, z'
'-x+y, -x, z'
'-x, -y, z+1/2'
'y, -x+y, z+1/2'
'x-y, x, z+1/2'
'-y, -x, z'
'-x+y, y, z'
'x, x-y, z'
'y, x, z+1/2'
'x-y, -y, z+1/2'
'-x, -x+y, z+1/2'

loop_
_atom_site_label
_atom_site_type_symbol
_atom_site_fract_x
_atom_site_fract_y
_atom_site_fract_z
_atom_site_U_iso_or_equiv
_atom_site_adp_type
_atom_site_occupancy
_atom_site_symmetry_multiplicity
_atom_site_calc_flag
_atom_site_refinement_flags
Na Na 0.8542(3) 0.1458(3) 0.9510(7) 0.0446(16) Uani 1 2 d S
Ca Ca 0.48008(11) 0.51992(11) 0.7701(4) 0.0252(5) Uani 1 2 d S
Al Al 0.6667 0.3333 0.6434(7) 0.0138(12) Uani 1 6 d S
Sb1 Sb 0.81289(3) 0.18711(3) 0.53600(18) 0.01835(17) Uani 1 2 d S
Sb2 Sb 0.6667 0.3333 1.0000 0.0189(3) Uani 1 6 d S

loop_
_atom_site_aniso_label
_atom_site_aniso_U_11
_atom_site_aniso_U_22
_atom_site_aniso_U_33
_atom_site_aniso_U_23
_atom_site_aniso_U_13
_atom_site_aniso_U_12
Na 0.0249(18) 0.0249(18) 0.073(4) 0.0067(13) -0.0067(13) 0.004(2)
Ca 0.0313(9) 0.0313(9) 0.0175(10) -0.0016(7) 0.0016(7) 0.0192(11)
Al 0.0158(19) 0.0158(19) 0.010(3) 0.000 0.000 0.0079(9)
Sb1 0.0161(2) 0.0161(2) 0.0224(3) -0.0017(2) 0.0017(2) 0.0077(2)
Sb2 0.0204(4) 0.0204(4) 0.0159(7) 0.000 0.000 0.01019(18)

loop_
_atom_type_symbol
_atom_type_description
_atom_type_scat_dispersion_real
_atom_type_scat_dispersion_imag
_atom_type_scat_source
Na Na 0.0362 0.0249 'International Tables Vol C Tables 4.2.6.8 and 6.1.1.4'
Al Al 0.0645 0.0514 'International Tables Vol C Tables 4.2.6.8 and 6.1.1.4'
Ca Ca 0.2262 0.3064 'International Tables Vol C Tables 4.2.6.8 and 6.1.1.4'
Sb Sb -0.5866 1.5461 'International Tables Vol C Tables 4.2.6.8 and 6.1.1.4'

loop_
_geom_angle_atom_site_label_1
_geom_angle_atom_site_label_2
_geom_angle_atom_site_label_3
_geom_angle
_geom_angle_site_symmetry_1
_geom_angle_site_symmetry_3
Sb1 Na Sb1 136.77(17) 6_545 5_665
Sb1 Na Sb1 105.95(11) 6_545 .
Sb1 Na Sb1 105.95(11) 5_665 .
Sb1 Na Sb2 105.89(10) 6_545 .
Sb1 Na Sb2 105.89(10) 5_665 .
Sb1 Na Sb2 83.76(12) . .
Sb1 Na Ca 58.88(4) 6_545 2_655
Sb1 Na Ca 164.15(16) 5_665 2_655
Sb1 Na Ca 61.10(9) . 2_655
Sb2 Na Ca 65.41(8) . 2_655
Sb1 Na Ca 164.15(16) 6_545 3_665
Sb1 Na Ca 58.88(4) 5_665 3_665
Sb1 Na Ca 61.10(9) . 3_665
Sb2 Na Ca 65.41(8) . 3_665
Ca Na Ca 105.38(15) 2_655 3_665
Sb1 Na Ca 58.97(7) 6_545 5
Sb1 Na Ca 123.68(16) 5_665 5
Sb1 Na Ca 120.25(12) . 5
Sb2 Na Ca 54.15(8) . 5
Ca Na Ca 63.26(5) 2_655 5
Ca Na Ca 117.75(13) 3_665 5
Sb1 Na Ca 123.68(16) 6_545 6_655
Sb1 Na Ca 58.97(7) 5_665 6_655
Sb1 Na Ca 120.25(12) . 6_655
Sb2 Na Ca 54.15(8) . 6_655
Ca Na Ca 117.75(13) 2_655 6_655
Ca Na Ca 63.26(5) 3_665 6_655
Ca Na Ca 70.28(12) 5 6_655
Sb1 Ca Sb1 85.12(7) 5_565 6
Sb1 Ca Sb2 94.88(5) 5_565 4_664
Sb1 Ca Sb2 94.88(5) 6 4_664
Sb1 Ca Al 123.69(7) 5_565 .
Sb1 Ca Al 123.69(7) 6 .
Sb2 Ca Al 124.50(12) 4_664 .
Sb1 Ca Sb1 96.63(2) 5_565 3_665
Sb1 Ca Sb1 167.90(8) 6 3_665
Sb2 Ca Sb1 96.89(7) 4_664 3_665
Al Ca Sb1 45.97(5) . 3_665
Sb1 Ca Sb1 167.90(8) 5_565 2_655
Sb1 Ca Sb1 96.62(2) 6 2_655
Sb2 Ca Sb1 96.89(7) 4_664 2_655
Al Ca Sb1 45.97(5) . 2_655
Sb1 Ca Sb1 79.22(6) 3_665 2_655
Sb1 Ca Na 52.85(7) 5_565 3_665
Sb1 Ca Na 118.50(13) 6 3_665
Sb2 Ca Na 126.93(9) 4_664 3_665
Al Ca Na 70.94(9) . 3_665
Sb1 Ca Na 55.33(8) 3_665 3_665
Sb1 Ca Na 116.76(8) 2_655 3_665
Sb1 Ca Na 118.50(13) 5_565 2_655
Sb1 Ca Na 52.85(7) 6 2_655
Sb2 Ca Na 126.93(9) 4_664 2_655
Al Ca Na 70.94(9) . 2_655
Sb1 Ca Na 116.76(8) 3_665 2_655
Sb1 Ca Na 55.33(8) 2_655 2_655
Na Ca Na 106.10(18) 3_665 2_655
Sb1 Ca Sb2 92.87(6) 5_565 .
Sb1 Ca Sb2 92.87(6) 6 .
Sb2 Ca Sb2 169.47(9) 4_664 .
Al Ca Sb2 44.97(9) . .
Sb1 Ca Sb2 75.11(4) 3_665 .
Sb1 Ca Sb2 75.11(4) 2_655 .
Na Ca Sb2 54.01(8) 3_665 .
Na Ca Sb2 54.01(8) 2_655 .
Sb1 Ca Na 78.63(7) 5_565 5_564
Sb1 Ca Na 142.91(8) 6 5_564
Sb2 Ca Na 54.21(8) 4_664 5_564
Al Ca Na 92.82(9) . 5_564
Sb1 Ca Na 48.76(6) 3_665 5_564
Sb1 Ca Na 106.16(10) 2_655 5_564
Na Ca Na 76.67(12) 3_665 5_564
Na Ca Na 160.88(15) 2_655 5_564
Sb2 Ca Na 120.83(7) . 5_564
Sb1 Ca Na 142.91(8) 5_565 6_554
Sb1 Ca Na 78.63(7) 6 6_554
Sb2 Ca Na 54.21(8) 4_664 6_554
Al Ca Na 92.82(9) . 6_554
Sb1 Ca Na 106.16(10) 3_665 6_554
Sb1 Ca Na 48.76(6) 2_655 6_554
Na Ca Na 160.88(15) 3_665 6_554
Na Ca Na 76.67(12) 2_655 6_554
Sb2 Ca Na 120.83(7) . 6_554
Na Ca Na 94.67(16) 5_564 6_554
Sb1 Ca Ca 57.15(5) 5_565 4_665
Sb1 Ca Ca 57.15(5) 6 4_665
Sb2 Ca Ca 139.21(9) 4_664 4_665
Al Ca Ca 96.29(12) . 4_665
Sb1 Ca Ca 113.98(7) 3_665 4_665
Sb1 Ca Ca 113.98(7) 2_655 4_665
Na Ca Ca 62.23(10) 3_665 4_665
Na Ca Ca 62.23(10) 2_655 4_665
Sb2 Ca Ca 51.32(6) . 4_665
Na Ca Ca 131.79(8) 5_564 4_665
Na Ca Ca 131.79(8) 6_554 4_665
Sb1 Al Sb1 111.04(10) . 3_665
Sb1 Al Sb1 111.04(10) . 2_655
Sb1 Al Sb1 111.04(10) 3_665 2_655
Sb1 Al Sb2 107.85(11) . .
Sb1 Al Sb2 107.85(11) 3_665 .
Sb1 Al Sb2 107.85(11) 2_655 .
Sb1 Al Ca 68.37(3) . 2_655
Sb1 Al Ca 68.37(3) 3_665 2_655
Sb1 Al Ca 178.7(2) 2_655 2_655
Sb2 Al Ca 73.41(10) . 2_655
Sb1 Al Ca 178.7(2) . .
Sb1 Al Ca 68.37(3) 3_665 .
Sb1 Al Ca 68.37(3) 2_655 .
Sb2 Al Ca 73.41(10) . .
Ca Al Ca 112.20(9) 2_655 .
Sb1 Al Ca 68.37(3) . 3_665
Sb1 Al Ca 178.7(2) 3_665 3_665
Sb1 Al Ca 68.37(3) 2_655 3_665
Sb2 Al Ca 73.41(10) . 3_665
Ca Al Ca 112.20(9) 2_655 3_665
Ca Al Ca 112.20(9) . 3_665
Al Sb1 Na 133.56(9) . 6_544
Al Sb1 Na 133.56(9) . 5_664
Na Sb1 Na 92.88(18) 6_544 5_664
Al Sb1 Na 84.93(15) . .
Na Sb1 Na 93.65(10) 6_544 .
Na Sb1 Na 93.65(10) 5_664 .
Al Sb1 Ca 79.66(8) . 5_554
Na Sb1 Ca 68.28(9) 6_544 5_554
Na Sb1 Ca 127.85(11) 5_664 5_554
Na Sb1 Ca 133.90(6) . 5_554
Al Sb1 Ca 79.66(8) . 6_654
Na Sb1 Ca 127.85(11) 6_544 6_654
Na Sb1 Ca 68.28(9) 5_664 6_654
Na Sb1 Ca 133.90(6) . 6_654
Ca Sb1 Ca 85.50(9) 5_554 6_654
Al Sb1 Ca 65.67(6) . 2_655
Na Sb1 Ca 72.27(11) 6_544 2_655
Na Sb1 Ca 151.00(9) 5_664 2_655
Na Sb1 Ca 63.57(6) . 2_655
Ca Sb1 Ca 70.488(12) 5_554 2_655
Ca Sb1 Ca 140.39(3) 6_654 2_655
Al Sb1 Ca 65.67(6) . 3_665
Na Sb1 Ca 151.00(9) 6_544 3_665
Na Sb1 Ca 72.27(11) 5_664 3_665
Na Sb1 Ca 63.57(6) . 3_665
Ca Sb1 Ca 140.39(3) 5_554 3_665
Ca Sb1 Ca 70.487(12) 6_654 3_665
Ca Sb1 Ca 108.89(9) 2_655 3_665
Al Sb2 Ca 128.91(5) . 5
Al Sb2 Ca 128.91(5) . 6_655
Ca Sb2 Ca 84.73(7) 5 6_655
Al Sb2 Ca 128.91(5) . 4_665
Ca Sb2 Ca 84.73(7) 5 4_665
Ca Sb2 Ca 84.73(7) 6_655 4_665
Al Sb2 Na 83.46(10) . 3_665
Ca Sb2 Na 71.64(7) 5 3_665
Ca Sb2 Na 147.63(11) 6_655 3_665
Ca Sb2 Na 71.64(7) 4_665 3_665
Al Sb2 Na 83.46(10) . .
Ca Sb2 Na 71.64(7) 5 .
Ca Sb2 Na 71.64(7) 6_655 .
Ca Sb2 Na 147.63(11) 4_665 .
Na Sb2 Na 118.72(4) 3_665 .
Al Sb2 Na 83.46(10) . 2_655
Ca Sb2 Na 147.63(11) 5 2_655
Ca Sb2 Na 71.64(7) 6_655 2_655
Ca Sb2 Na 71.64(7) 4_665 2_655
Na Sb2 Na 118.72(4) 3_665 2_655
Na Sb2 Na 118.72(4) . 2_655
Al Sb2 Ca 61.62(5) . 2_655
Ca Sb2 Ca 67.292(9) 5 2_655
Ca Sb2 Ca 129.857(16) 6_655 2_655
Ca Sb2 Ca 129.856(16) 4_665 2_655
Na Sb2 Ca 60.58(5) 3_665 2_655
Na Sb2 Ca 60.58(5) . 2_655
Na Sb2 Ca 145.08(11) 2_655 2_655
Al Sb2 Ca 61.62(5) . .
Ca Sb2 Ca 129.856(16) 5 .
Ca Sb2 Ca 129.855(16) 6_655 .
Ca Sb2 Ca 67.291(9) 4_665 .
Na Sb2 Ca 60.58(5) 3_665 .
Na Sb2 Ca 145.08(11) . .
Na Sb2 Ca 60.58(5) 2_655 .
Ca Sb2 Ca 99.27(6) 2_655 .
Al Sb2 Ca 61.62(5) . 3_665
Ca Sb2 Ca 129.856(16) 5 3_665
Ca Sb2 Ca 67.291(9) 6_655 3_665
Ca Sb2 Ca 129.855(16) 4_665 3_665
Na Sb2 Ca 145.08(11) 3_665 3_665
Na Sb2 Ca 60.58(5) . 3_665
Na Sb2 Ca 60.58(5) 2_655 3_665
Ca Sb2 Ca 99.27(6) 2_655 3_665
Ca Sb2 Ca 99.27(6) . 3_665

loop_
_geom_bond_atom_site_label_1
_geom_bond_atom_site_label_2
_geom_bond_distance
_geom_bond_site_symmetry_2
Na Sb1 3.0227(18) 6_545
Na Sb1 3.0227(18) 5_665
Na Sb1 3.236(5) .
Na Sb2 3.273(5) .
Na Ca 3.523(3) 2_655
Na Ca 3.523(3) 3_665
Na Ca 3.829(5) 5
Na Ca 3.829(5) 6_655
Ca Sb1 3.247(2) 5_565
Ca Sb1 3.247(2) 6
Ca Sb2 3.270(3) 4_664
Ca Al 3.376(3) .
Ca Sb1 3.4444(19) 3_665
Ca Sb1 3.4445(19) 2_655
Ca Na 3.523(3) 3_665
Ca Na 3.523(3) 2_655
Ca Sb2 3.678(2) .
Ca Na 3.829(5) 5_564
Ca Na 3.829(5) 6_554
Ca Ca 3.8645(8) 4_665
Al Sb1 2.6639(17) .
Al Sb1 2.6639(17) 3_665
Al Sb1 2.6639(17) 2_655
Al Sb2 2.712(5) .
Al Ca 3.376(3) 2_655
Al Ca 3.376(3) 3_665
Sb1 Na 3.0226(18) 6_544
Sb1 Na 3.0227(18) 5_664
Sb1 Ca 3.247(2) 5_554
Sb1 Ca 3.247(2) 6_654
Sb1 Ca 3.444(2) 2_655
Sb1 Ca 3.445(2) 3_665
Sb2 Ca 3.270(3) 5
Sb2 Ca 3.270(3) 6_655
Sb2 Ca 3.270(3) 4_665
Sb2 Na 3.273(5) 3_665
Sb2 Na 3.273(5) 2_655
Sb2 Ca 3.678(2) 2_655
Sb2 Ca 3.678(2) 3_665
